data_7112131
loop_
_publ_author_name
'Mousumi Garai'
'Kumar Biradha'

_publ_section_title
;
 Coordination polymers of organic polymers synthesized via
 photopolymerization of single crystals: two-dimensional hydrogen bonding
 layers with amazing shock absorbing nature
;
_journal_name_full Chem.Commun.
_journal_page_first 3568
_journal_paper_doi 10.1039/C4CC00625A
_journal_volume 50
_journal_year 2014
_chemical_formula_sum 'C20 H22 Ag Cl N4 O6'
_chemical_formula_weight 557.74
_chemical_name_systematic
; 
 ? 
;
_space_group_IT_number 15
_symmetry_cell_setting monoclinic
_symmetry_space_group_name_Hall '-C 2yc'
_symmetry_space_group_name_H-M 'C 1 2/c 1'
_atom_sites_solution_hydrogens geom
_atom_sites_solution_primary direct
_atom_sites_solution_secondary difmap
_audit_creation_method SHELXL-97
_cell_angle_alpha 90.00
_cell_angle_beta 121.463(8)
_cell_angle_gamma 90.00
_cell_formula_units_Z 4
_cell_length_a 20.838(4)
_cell_length_b 9.7573(16)
_cell_length_c 12.759(3)
_cell_measurement_reflns_used 2059
_cell_measurement_temperature 293(2)
_cell_measurement_theta_max 25.50
_cell_measurement_theta_min 2.29
_cell_volume 2212.8(8)
_computing_structure_refinement 'SHELXL-97 (Sheldrick, 1997)'
_computing_structure_solution 'SHELXS-97 (Sheldrick, 1990)'
_diffrn_ambient_temperature 293(2)
_diffrn_measured_fraction_theta_full 1.000
_diffrn_measured_fraction_theta_max 1.000
_diffrn_measurement_device_type 'Bruker CCD APEX-2'
_diffrn_measurement_method hemisphere
_diffrn_radiation_monochromator graphite
_diffrn_radiation_source 'fine-focus sealed tube'
_diffrn_radiation_type MoK\a
_diffrn_radiation_wavelength 0.71073
_diffrn_reflns_av_R_equivalents 0.0224
_diffrn_reflns_av_sigmaI/netI 0.0139
_diffrn_reflns_limit_h_max 24
_diffrn_reflns_limit_h_min -25
_diffrn_reflns_limit_k_max 11
_diffrn_reflns_limit_k_min -10
_diffrn_reflns_limit_l_max 14
_diffrn_reflns_limit_l_min -15
_diffrn_reflns_number 13080
_diffrn_reflns_theta_full 25.50
_diffrn_reflns_theta_max 25.50
_diffrn_reflns_theta_min 2.29
_exptl_absorpt_coefficient_mu 1.076
_exptl_absorpt_correction_T_max 0.898
_exptl_absorpt_correction_T_min 0.813
_exptl_absorpt_correction_type empirical
_exptl_absorpt_process_details sadabs
_exptl_crystal_colour white
_exptl_crystal_density_diffrn 1.674
_exptl_crystal_density_method 'not measured'
_exptl_crystal_description 'rectangular block'
_exptl_crystal_F_000 1128
_exptl_crystal_size_max 0.22
_exptl_crystal_size_mid 0.16
_exptl_crystal_size_min 0.10
_refine_diff_density_max 0.809
_refine_diff_density_min -0.711
_refine_diff_density_rms 0.086
_refine_ls_extinction_method none
_refine_ls_goodness_of_fit_ref 4.072
_refine_ls_hydrogen_treatment mixed
_refine_ls_matrix_type full
_refine_ls_number_parameters 156
_refine_ls_number_reflns 2059
_refine_ls_number_restraints 0
_refine_ls_restrained_S_all 4.072
_refine_ls_R_factor_all 0.0422
_refine_ls_R_factor_gt 0.0386
_refine_ls_shift/su_max 0.003
_refine_ls_shift/su_mean 0.000
_refine_ls_structure_factor_coef Fsqd
_refine_ls_weighting_details 'calc w=1/[\s^2^(Fo^2^)+(0.0100P)^2^+0.0000P] where P=(Fo^2^+2Fc^2^)/3'
_refine_ls_weighting_scheme calc
_refine_ls_wR_factor_gt 0.0914
_refine_ls_wR_factor_ref 0.0920
_reflns_number_gt 1876
_reflns_number_total 2059
_reflns_threshold_expression >2sigma(I)
_cod_data_source_file c4cc00625a.cif
_cod_data_source_block 3
_cod_original_sg_symbol_H-M C2/c
_cod_database_code 7112131

loop_
_symmetry_equiv_pos_as_xyz
'x, y, z'
'-x, y, -z+1/2'
'x+1/2, y+1/2, z'
'-x+1/2, y+1/2, -z+1/2'
'-x, -y, -z'
'x, -y, z-1/2'
'-x+1/2, -y+1/2, -z'
'x+1/2, -y+1/2, z-1/2'

loop_
_atom_site_label
_atom_site_type_symbol
_atom_site_fract_x
_atom_site_fract_y
_atom_site_fract_z
_atom_site_U_iso_or_equiv
_atom_site_adp_type
_atom_site_occupancy
_atom_site_symmetry_multiplicity
_atom_site_calc_flag
_atom_site_refinement_flags
Ag1 Ag 0.5000 0.0000 0.5000 0.06534(19) Uani 1 2 d S
O18 O 0.28147(14) 0.0332(2) -0.2127(2) 0.0599(6) Uani 1 1 d .
N11 N 0.44940(12) 0.1547(3) 0.3621(2) 0.0468(6) Uani 1 1 d .
N31 N 0.23662(12) 0.2391(2) -0.3003(2) 0.0400(5) Uani 1 1 d .
H31 H 0.2361 0.3258 -0.2886 0.048 Uiso 1 1 calc R
C11 C 0.38288(14) 0.2116(3) 0.1466(2) 0.0382(6) Uani 1 1 d .
C12 C 0.41338(15) 0.1187(3) 0.2432(2) 0.0450(7) Uani 1 1 d .
H12 H 0.4086 0.0257 0.2243 0.054 Uiso 1 1 calc R
C13 C 0.45486(16) 0.2880(3) 0.3878(3) 0.0505(7) Uani 1 1 d .
H13 H 0.4796 0.3152 0.4696 0.061 Uiso 1 1 calc R
C14 C 0.42533(19) 0.3870(3) 0.2980(3) 0.0582(8) Uani 1 1 d .
H14 H 0.4294 0.4792 0.3191 0.070 Uiso 1 1 calc R
C15 C 0.38984(17) 0.3485(3) 0.1773(3) 0.0510(8) Uani 1 1 d .
H15 H 0.3704 0.4148 0.1159 0.061 Uiso 1 1 calc R
C16 C 0.34715(14) 0.1580(3) 0.0211(2) 0.0413(6) Uani 1 1 d .
H16 H 0.3503 0.0638 0.0137 0.050 Uiso 1 1 calc R
C17 C 0.31119(15) 0.2273(3) -0.0825(2) 0.0416(7) Uani 1 1 d .
H17 H 0.3078 0.3222 -0.0798 0.050 Uiso 1 1 calc R
C18 C 0.27596(15) 0.1579(3) -0.2032(2) 0.0402(6) Uani 1 1 d .
C31 C 0.19437(16) 0.1865(3) -0.4255(2) 0.0459(7) Uani 1 1 d .
H31A H 0.1508 0.2445 -0.4740 0.055 Uiso 1 1 calc .
H31B H 0.1763 0.0952 -0.4243 0.055 Uiso 1 1 calc .
C32 C 0.23986(15) 0.1802(3) -0.4872(2) 0.0446(7) Uani 1 1 d .
H32A H 0.2112 0.1306 -0.5640 0.054 Uiso 1 1 calc .
H32B H 0.2858 0.1292 -0.4349 0.054 Uiso 1 1 calc .
Cl2 Cl 0.0000 0.26023(14) 0.2500 0.0829(5) Uani 1 2 d S
O100 O 0.0348(3) 0.1359(6) 0.3169(7) 0.167(3) Uani 0.67 1 d P
O101 O 0.0394(2) 0.3528(4) 0.3557(3) 0.0711(10) Uani 0.67 1 d P
O104 O 0.0648(4) 0.2525(6) 0.2282(7) 0.144(2) Uani 0.67 1 d P

loop_
_atom_site_aniso_label
_atom_site_aniso_U_11
_atom_site_aniso_U_22
_atom_site_aniso_U_33
_atom_site_aniso_U_23
_atom_site_aniso_U_13
_atom_site_aniso_U_12
Ag1 0.0841(3) 0.0725(3) 0.0357(2) 0.01999(16) 0.02862(19) 0.02816(19)
O18 0.0924(17) 0.0333(11) 0.0503(13) 0.0041(9) 0.0346(12) 0.0080(10)
N11 0.0521(14) 0.0555(16) 0.0343(12) 0.0084(11) 0.0236(11) 0.0097(11)
N31 0.0551(13) 0.0318(12) 0.0324(11) 0.0040(9) 0.0224(10) 0.0031(10)
C11 0.0368(14) 0.0407(16) 0.0383(14) 0.0077(12) 0.0204(12) 0.0051(11)
C12 0.0551(17) 0.0419(16) 0.0355(14) 0.0068(12) 0.0219(13) 0.0098(13)
C13 0.0561(18) 0.062(2) 0.0354(15) -0.0039(14) 0.0251(14) -0.0063(15)
C14 0.082(2) 0.0438(18) 0.0541(19) -0.0050(15) 0.0394(17) -0.0097(16)
C15 0.0685(19) 0.0428(18) 0.0424(16) 0.0087(13) 0.0294(15) -0.0001(14)
C16 0.0474(15) 0.0385(15) 0.0372(14) 0.0067(12) 0.0216(12) 0.0046(12)
C17 0.0562(17) 0.0307(15) 0.0383(14) 0.0048(11) 0.0249(13) 0.0040(12)
C18 0.0497(15) 0.0347(16) 0.0392(14) 0.0044(11) 0.0252(12) 0.0014(12)
C31 0.0499(16) 0.0505(18) 0.0355(14) 0.0002(12) 0.0211(13) -0.0068(13)
C32 0.0537(17) 0.0423(16) 0.0345(14) -0.0035(12) 0.0208(13) -0.0030(13)
Cl2 0.0740(9) 0.0484(8) 0.1000(11) 0.000 0.0272(8) 0.000
O100 0.145(5) 0.099(4) 0.224(8) -0.038(4) 0.074(5) 0.006(3)
O101 0.097(3) 0.070(2) 0.0315(16) 0.0003(15) 0.0231(17) 0.0172(19)
O104 0.148(5) 0.111(5) 0.202(7) -0.025(4) 0.112(5) -0.022(4)

loop_
_atom_type_symbol
_atom_type_description
_atom_type_scat_dispersion_real
_atom_type_scat_dispersion_imag
_atom_type_scat_source
C C 0.0033 0.0016 'International Tables Vol C Tables 4.2.6.8 and 6.1.1.4'
H H 0.0000 0.0000 'International Tables Vol C Tables 4.2.6.8 and 6.1.1.4'
Ag Ag -0.8971 1.1015 'International Tables Vol C Tables 4.2.6.8 and 6.1.1.4'
Cl Cl 0.1484 0.1585 'International Tables Vol C Tables 4.2.6.8 and 6.1.1.4'
N N 0.0061 0.0033 'International Tables Vol C Tables 4.2.6.8 and 6.1.1.4'
O O 0.0106 0.0060 'International Tables Vol C Tables 4.2.6.8 and 6.1.1.4'

loop_
_geom_angle_atom_site_label_1
_geom_angle_atom_site_label_2
_geom_angle_atom_site_label_3
_geom_angle
_geom_angle_site_symmetry_1
_geom_angle_site_symmetry_3
N11 Ag1 N11 180.0 . 5_656
C13 N11 C12 117.3(3) . .
C13 N11 Ag1 123.13(19) . .
C12 N11 Ag1 119.4(2) . .
C18 N31 C31 122.4(2) . .
C18 N31 H31 118.8 . .
C31 N31 H31 118.8 . .
C12 C11 C15 116.7(3) . .
C12 C11 C16 118.2(2) . .
C15 C11 C16 125.1(2) . .
N11 C12 C11 124.0(3) . .
N11 C12 H12 118.0 . .
C11 C12 H12 118.0 . .
N11 C13 C14 122.6(3) . .
N11 C13 H13 118.7 . .
C14 C13 H13 118.7 . .
C13 C14 C15 119.3(3) . .
C13 C14 H14 120.4 . .
C15 C14 H14 120.4 . .
C14 C15 C11 120.1(3) . .
C14 C15 H15 120.0 . .
C11 C15 H15 120.0 . .
C17 C16 C11 127.8(3) . .
C17 C16 H16 116.1 . .
C11 C16 H16 116.1 . .
C16 C17 C18 121.6(3) . .
C16 C17 H17 119.2 . .
C18 C17 H17 119.2 . .
O18 C18 N31 122.6(3) . .
O18 C18 C17 122.2(2) . .
N31 C18 C17 115.2(2) . .
N31 C31 C32 113.6(2) . .
N31 C31 H31A 108.9 . .
C32 C31 H31A 108.9 . .
N31 C31 H31B 108.9 . .
C32 C31 H31B 108.9 . .
H31A C31 H31B 107.7 . .
C31 C32 C32 113.3(3) . 7_554
C31 C32 H32A 108.9 . .
C32 C32 H32A 108.9 7_554 .
C31 C32 H32B 108.9 . .
C32 C32 H32B 108.9 7_554 .
H32A C32 H32B 107.7 . .
O101 Cl2 O101 104.0(3) . 2
O101 Cl2 O100 158.3(3) . 2
O101 Cl2 O100 96.1(3) 2 2
O101 Cl2 O100 96.1(3) . .
O101 Cl2 O100 158.3(3) 2 .
O100 Cl2 O100 65.5(4) 2 .
O101 Cl2 O104 94.3(3) . .
O101 Cl2 O104 89.3(3) 2 .
O100 Cl2 O104 94.1(4) 2 .
O100 Cl2 O104 81.1(4) . .
O101 Cl2 O104 89.3(3) . 2
O101 Cl2 O104 94.3(3) 2 2
O100 Cl2 O104 81.1(4) 2 2
O100 Cl2 O104 94.1(4) . 2
O104 Cl2 O104 174.3(5) . 2
Cl2 O100 O100 57.3(2) . 2

loop_
_geom_bond_atom_site_label_1
_geom_bond_atom_site_label_2
_geom_bond_distance
_geom_bond_site_symmetry_2
Ag1 N11 2.133(2) .
Ag1 N11 2.133(2) 5_656
O18 C18 1.235(3) .
N11 C13 1.332(4) .
N11 C12 1.342(3) .
N31 C18 1.332(3) .
N31 C31 1.457(3) .
N31 H31 0.8600 .
C11 C12 1.389(3) .
C11 C15 1.378(4) .
C11 C16 1.466(4) .
C12 H12 0.9300 .
C13 C14 1.374(4) .
C13 H13 0.9300 .
C14 C15 1.368(4) .
C14 H14 0.9300 .
C15 H15 0.9300 .
C16 C17 1.316(3) .
C16 H16 0.9300 .
C17 C18 1.479(4) .
C17 H17 0.9300 .
C31 C32 1.517(4) .
C31 H31A 0.9700 .
C31 H31B 0.9700 .
C32 C32 1.512(6) 7_554
C32 H32A 0.9700 .
C32 H32B 0.9700 .
Cl2 O101 1.467(3) .
Cl2 O101 1.467(3) 2
Cl2 O100 1.442(6) 2
Cl2 O100 1.442(6) .
Cl2 O104 1.516(6) .
Cl2 O104 1.516(6) 2
O100 O100 1.560(12) 2

loop_
_geom_torsion_atom_site_label_1
_geom_torsion_atom_site_label_2
_geom_torsion_atom_site_label_3
_geom_torsion_atom_site_label_4
_geom_torsion
_geom_torsion_site_symmetry_1
_geom_torsion_site_symmetry_4
N11 Ag1 N11 C13 -54(100) 5_656 .
N11 Ag1 N11 C12 123(100) 5_656 .
C13 N11 C12 C11 1.0(4) . .
Ag1 N11 C12 C11 -175.6(2) . .
C15 C11 C12 N11 -1.0(4) . .
C16 C11 C12 N11 178.0(2) . .
C12 N11 C13 C14 0.0(4) . .
Ag1 N11 C13 C14 176.5(2) . .
N11 C13 C14 C15 -1.1(5) . .
C13 C14 C15 C11 1.1(5) . .
C12 C11 C15 C14 -0.1(4) . .
C16 C11 C15 C14 -179.1(3) . .
C12 C11 C16 C17 175.5(3) . .
C15 C11 C16 C17 -5.6(5) . .
C11 C16 C17 C18 -178.2(3) . .
C31 N31 C18 O18 2.5(4) . .
C31 N31 C18 C17 -176.1(2) . .
C16 C17 C18 O18 -3.4(4) . .
C16 C17 C18 N31 175.1(3) . .
C18 N31 C31 C32 -89.7(3) . .
N31 C31 C32 C32 -68.0(3) . 7_554
O101 Cl2 O100 O100 168.0(5) . 2
O101 Cl2 O100 O100 -34.0(12) 2 2
O104 Cl2 O100 O100 -98.7(6) . 2
O104 Cl2 O100 O100 78.3(6) 2 2
